data_4335522
loop_
_publ_author_name
'Seul-Gi Lee'
'Ki-Min Park'
'Yoichi Habata'
'Shim Sung Lee'

_publ_section_title
;
 Endo- and Exocyclic Supramolecular Complexes of Mixed-Donor Macrocycles
 via [1:1] and [2:2] Cyclizations
;
_journal_name_full 'Inorganic Chemistry'
_journal_page_first 8416
_journal_page_last 8426
_journal_paper_doi 10.1021/ic400247q
_journal_volume 52
_journal_year 2013
_chemical_formula_moiety 'C50 H54 Cd N6 O10 S4'
_chemical_formula_sum 'C50 H54 Cd N6 O10 S4'
_chemical_formula_weight 1139.63
_chemical_name_systematic
; 
 ? 
;
_space_group_IT_number 2
_symmetry_cell_setting triclinic
_symmetry_space_group_name_Hall '-P 1'
_symmetry_space_group_name_H-M 'P -1'
_atom_sites_solution_hydrogens geom
_atom_sites_solution_primary direct
_atom_sites_solution_secondary difmap
_audit_creation_method SHELXL-97
_cell_angle_alpha 115.3600(10)
_cell_angle_beta 90.3050(10)
_cell_angle_gamma 115.7620(10)
_cell_formula_units_Z 2
_cell_length_a 13.3879(2)
_cell_length_b 15.2353(3)
_cell_length_c 15.5975(3)
_cell_measurement_reflns_used 6640
_cell_measurement_temperature 173(2)
_cell_measurement_theta_max 24.38
_cell_measurement_theta_min 2.54
_cell_volume 2516.40(9)
_computing_cell_refinement 'Bruker SAINT'
_computing_data_collection 'Bruker APEX2'
_computing_data_reduction 'Bruker SAINT'
_computing_molecular_graphics 'Bruker SHELXTL'
_computing_publication_material 'Bruker SHELXTL'
_computing_structure_refinement 'Bruker SHELXTL'
_computing_structure_solution 'Bruker SHELXTL'
_diffrn_ambient_temperature 173(2)
_diffrn_measured_fraction_theta_full 1.000
_diffrn_measured_fraction_theta_max 1.000
_diffrn_measurement_device_type 'Bruker APEX-II CCD'
_diffrn_measurement_method '\f and \w scans'
_diffrn_radiation_monochromator graphite
_diffrn_radiation_source 'fine-focus sealed tube'
_diffrn_radiation_type MoK\a
_diffrn_radiation_wavelength 0.71073
_diffrn_reflns_av_R_equivalents 0.0508
_diffrn_reflns_av_sigmaI/netI 0.0551
_diffrn_reflns_limit_h_max 16
_diffrn_reflns_limit_h_min -16
_diffrn_reflns_limit_k_max 18
_diffrn_reflns_limit_k_min -18
_diffrn_reflns_limit_l_max 19
_diffrn_reflns_limit_l_min -19
_diffrn_reflns_number 40839
_diffrn_reflns_theta_full 26.00
_diffrn_reflns_theta_max 26.00
_diffrn_reflns_theta_min 1.49
_exptl_absorpt_coefficient_mu 0.664
_exptl_absorpt_correction_T_max 0.9562
_exptl_absorpt_correction_T_min 0.8909
_exptl_absorpt_correction_type multi-scan
_exptl_absorpt_process_details SADABS
_exptl_crystal_colour colourless
_exptl_crystal_density_diffrn 1.504
_exptl_crystal_description block
_exptl_crystal_F_000 1176
_exptl_crystal_size_max 0.18
_exptl_crystal_size_mid 0.11
_exptl_crystal_size_min 0.07
_refine_diff_density_max 3.129
_refine_diff_density_min -1.526
_refine_diff_density_rms 0.098
_refine_ls_extinction_method none
_refine_ls_goodness_of_fit_ref 1.037
_refine_ls_hydrogen_treatment constr
_refine_ls_matrix_type full
_refine_ls_number_parameters 640
_refine_ls_number_reflns 9900
_refine_ls_number_restraints 6
_refine_ls_restrained_S_all 1.040
_refine_ls_R_factor_all 0.0864
_refine_ls_R_factor_gt 0.0567
_refine_ls_shift/su_max 0.001
_refine_ls_shift/su_mean 0.000
_refine_ls_structure_factor_coef Fsqd
_refine_ls_weighting_details 'calc w=1/[\s^2^(Fo^2^)+(0.0620P)^2^+4.8479P] where P=(Fo^2^+2Fc^2^)/3'
_refine_ls_weighting_scheme calc
_refine_ls_wR_factor_gt 0.1286
_refine_ls_wR_factor_ref 0.1462
_reflns_number_gt 7175
_reflns_number_total 9900
_reflns_threshold_expression >2sigma(I)
_cod_data_source_file ic400247q_si_002_2.cif
_cod_data_source_block 2
_cod_original_cell_volume 2516.40(8)
_cod_database_code 4335522

loop_
_symmetry_equiv_pos_as_xyz
'x, y, z'
'-x, -y, -z'

loop_
_atom_site_label
_atom_site_type_symbol
_atom_site_fract_x
_atom_site_fract_y
_atom_site_fract_z
_atom_site_U_iso_or_equiv
_atom_site_adp_type
_atom_site_occupancy
_atom_site_symmetry_multiplicity
_atom_site_calc_flag
_atom_site_refinement_flags
Cd1 Cd 0.74016(3) 0.51459(3) 0.74345(2) 0.03755(13) Uani 1 1 d .
S1 S 0.54627(11) 0.51621(12) 0.79430(9) 0.0438(3) Uani 1 1 d .
S2 S 1.07361(10) 0.65073(10) 1.08665(9) 0.0354(3) Uani 1 1 d .
S3 S 0.92018(10) 0.48870(10) 0.68151(9) 0.0373(3) Uani 1 1 d .
S4 S 0.37165(11) 0.32413(10) 0.39948(9) 0.0384(3) Uani 1 1 d .
O1 O 1.0028(3) 0.8636(3) 1.1174(3) 0.0426(8) Uani 1 1 d .
O2 O 0.4963(3) 0.6988(3) 1.0221(2) 0.0402(8) Uani 1 1 d .
O3 O 0.4579(3) 0.1244(3) 0.3822(3) 0.0420(8) Uani 1 1 d .
O4 O 0.9577(3) 0.2865(3) 0.4717(2) 0.0431(8) Uani 1 1 d .
N1 N 0.7335(3) 0.8522(3) 1.1113(3) 0.0383(9) Uani 1 1 d .
N2 N 0.7748(3) 0.5373(3) 0.8995(3) 0.0349(9) Uani 1 1 d .
N3 N 0.7272(3) 0.1361(3) 0.3817(3) 0.0369(9) Uani 1 1 d .
N4 N 0.6835(3) 0.4572(3) 0.5787(3) 0.0304(8) Uani 1 1 d .
C1 C 0.7669(5) 0.8533(5) 1.2882(4) 0.0537(14) Uani 1 1 d .
H1A H 0.7787 0.8540 1.3486 0.064 Uiso 1 1 calc R
C2 C 0.6629(5) 0.8345(4) 1.2477(4) 0.0475(13) Uani 1 1 d .
H2A H 0.6022 0.8228 1.2800 0.057 Uiso 1 1 calc R
C3 C 0.6492(4) 0.8332(4) 1.1594(3) 0.0371(11) Uani 1 1 d .
C4 C 0.5374(4) 0.8057(4) 1.1067(4) 0.0409(11) Uani 1 1 d .
H4A H 0.4826 0.8031 1.1491 0.049 Uiso 1 1 calc R
H4B H 0.5477 0.8623 1.0870 0.049 Uiso 1 1 calc R
C5 C 0.4204(4) 0.6773(4) 0.9459(3) 0.0363(11) Uani 1 1 d .
C6 C 0.3181(4) 0.6778(4) 0.9598(4) 0.0424(12) Uani 1 1 d .
H6A H 0.2999 0.6927 1.0216 0.051 Uiso 1 1 calc R
C7 C 0.2432(5) 0.6564(4) 0.8835(4) 0.0500(13) Uani 1 1 d .
H7A H 0.1741 0.6584 0.8931 0.060 Uiso 1 1 calc R
C8 C 0.2685(5) 0.6320(5) 0.7929(4) 0.0575(15) Uani 1 1 d .
H8A H 0.2167 0.6163 0.7399 0.069 Uiso 1 1 calc R
C9 C 0.3704(5) 0.6309(5) 0.7805(4) 0.0568(15) Uani 1 1 d .
H9A H 0.3873 0.6139 0.7181 0.068 Uiso 1 1 calc R
C10 C 0.4485(4) 0.6539(4) 0.8564(4) 0.0405(12) Uani 1 1 d .
C11 C 0.5599(4) 0.6538(5) 0.8411(4) 0.0468(13) Uani 1 1 d .
H11A H 0.6177 0.7047 0.9039 0.056 Uiso 1 1 calc R
H11B H 0.5873 0.6821 0.7946 0.056 Uiso 1 1 calc R
C12 C 0.5803(4) 0.5139(4) 0.9054(3) 0.0400(11) Uani 1 1 d .
H12A H 0.5364 0.5408 0.9508 0.048 Uiso 1 1 calc R
H12B H 0.5542 0.4359 0.8895 0.048 Uiso 1 1 calc R
C13 C 0.7056(4) 0.5824(4) 0.9581(3) 0.0385(11) Uani 1 1 d .
H13A H 0.7341 0.6599 0.9714 0.046 Uiso 1 1 calc R
H13B H 0.7140 0.5830 1.0215 0.046 Uiso 1 1 calc R
C14 C 0.8990(4) 0.6018(4) 0.9467(3) 0.0376(11) Uani 1 1 d .
H14A H 0.9295 0.6773 0.9542 0.045 Uiso 1 1 calc R
H14B H 0.9386 0.5658 0.9033 0.045 Uiso 1 1 calc R
C15 C 0.9256(4) 0.6112(4) 1.0463(3) 0.0344(10) Uani 1 1 d .
H15A H 0.8756 0.5390 1.0435 0.041 Uiso 1 1 calc R
H15B H 0.9078 0.6670 1.0950 0.041 Uiso 1 1 calc R
C16 C 1.1426(4) 0.7992(4) 1.1721(3) 0.0346(10) Uani 1 1 d .
H16A H 1.0886 0.8148 1.2112 0.042 Uiso 1 1 calc R
H16B H 1.2095 0.8184 1.2177 0.042 Uiso 1 1 calc R
C17 C 1.1815(4) 0.8733(4) 1.1266(3) 0.0295(9) Uani 1 1 d .
C18 C 1.2908(4) 0.9150(4) 1.1119(3) 0.0367(11) Uani 1 1 d .
H18A H 1.3429 0.8973 1.1329 0.044 Uiso 1 1 calc R
C19 C 1.3267(4) 0.9815(4) 1.0677(3) 0.0410(12) Uani 1 1 d .
H19A H 1.4023 1.0089 1.0588 0.049 Uiso 1 1 calc R
C20 C 1.2518(4) 1.0080(4) 1.0366(3) 0.0417(12) Uani 1 1 d .
H20A H 1.2753 1.0529 1.0055 0.050 Uiso 1 1 calc R
C21 C 1.1419(4) 0.9683(4) 1.0514(4) 0.0411(12) Uani 1 1 d .
H21A H 1.0899 0.9858 1.0300 0.049 Uiso 1 1 calc R
C22 C 1.1083(4) 0.9038(4) 1.0967(3) 0.0333(10) Uani 1 1 d .
C23 C 0.9243(4) 0.8965(4) 1.0970(4) 0.0445(12) Uani 1 1 d .
H23A H 0.8896 0.8553 1.0261 0.053 Uiso 1 1 calc R
H23B H 0.9646 0.9768 1.1176 0.053 Uiso 1 1 calc R
C24 C 0.8337(4) 0.8713(4) 1.1520(4) 0.0373(11) Uani 1 1 d .
C25 C 0.8534(5) 0.8710(4) 1.2395(4) 0.0469(13) Uani 1 1 d .
H25A H 0.9252 0.8827 1.2653 0.056 Uiso 1 1 calc R
C26 C 0.6838(5) 0.1255(5) 0.2020(4) 0.0526(14) Uani 1 1 d .
H26A H 0.6689 0.1212 0.1403 0.063 Uiso 1 1 calc R
C27 C 0.7903(5) 0.1484(4) 0.2419(4) 0.0488(13) Uani 1 1 d .
H27A H 0.8496 0.1599 0.2080 0.059 Uiso 1 1 calc R
C28 C 0.8088(4) 0.1542(4) 0.3315(3) 0.0370(11) Uani 1 1 d .
C29 C 0.9231(4) 0.1846(4) 0.3822(3) 0.0398(11) Uani 1 1 d .
H29A H 0.9178 0.1255 0.3963 0.048 Uiso 1 1 calc R
H29B H 0.9787 0.1958 0.3411 0.048 Uiso 1 1 calc R
C30 C 1.0335(4) 0.3083(4) 0.5472(3) 0.0370(11) Uani 1 1 d .
C31 C 1.1315(4) 0.2991(4) 0.5331(4) 0.0465(13) Uani 1 1 d .
H31A H 1.1473 0.2762 0.4702 0.056 Uiso 1 1 calc R
C32 C 1.2059(5) 0.3235(5) 0.6118(4) 0.0538(14) Uani 1 1 d .
H32A H 1.2730 0.3170 0.6027 0.065 Uiso 1 1 calc R
C33 C 1.1836(5) 0.3570(5) 0.7030(4) 0.0558(15) Uani 1 1 d .
H33A H 1.2351 0.3738 0.7568 0.067 Uiso 1 1 calc R
C34 C 1.0858(4) 0.3662(5) 0.7158(4) 0.0480(13) Uani 1 1 d .
H34A H 1.0709 0.3892 0.7790 0.058 Uiso 1 1 calc R
C35 C 1.0092(4) 0.3430(4) 0.6394(4) 0.0378(11) Uani 1 1 d .
C36 C 0.9022(4) 0.3517(4) 0.6545(4) 0.0399(11) Uani 1 1 d .
H36A H 0.8786 0.3371 0.7092 0.048 Uiso 1 1 calc R
H36B H 0.8404 0.2939 0.5950 0.048 Uiso 1 1 calc R
C37 C 0.8719(4) 0.4672(4) 0.5614(3) 0.0358(11) Uani 1 1 d .
H37A H 0.8986 0.5405 0.5649 0.043 Uiso 1 1 calc R
H37B H 0.9083 0.4294 0.5151 0.043 Uiso 1 1 calc R
C38 C 0.7444(4) 0.3999(4) 0.5210(3) 0.0337(10) Uani 1 1 d .
H38A H 0.7270 0.3847 0.4528 0.040 Uiso 1 1 calc R
H38B H 0.7163 0.3278 0.5204 0.040 Uiso 1 1 calc R
C39 C 0.5572(4) 0.3921(4) 0.5396(3) 0.0292(9) Uani 1 1 d .
H39A H 0.5216 0.4329 0.5835 0.035 Uiso 1 1 calc R
H39B H 0.5283 0.3201 0.5392 0.035 Uiso 1 1 calc R
C40 C 0.5216(4) 0.3708(4) 0.4369(3) 0.0338(10) Uani 1 1 d .
H40A H 0.5400 0.3142 0.3905 0.041 Uiso 1 1 calc R
H40B H 0.5668 0.4401 0.4332 0.041 Uiso 1 1 calc R
C41 C 0.3073(4) 0.1745(4) 0.3192(3) 0.0372(11) Uani 1 1 d .
H41A H 0.2383 0.1505 0.2730 0.045 Uiso 1 1 calc R
H41B H 0.3618 0.1598 0.2803 0.045 Uiso 1 1 calc R
C42 C 0.2743(4) 0.1048(4) 0.3692(3) 0.0331(10) Uani 1 1 d .
C43 C 0.1653(4) 0.0589(4) 0.3831(3) 0.0385(11) Uani 1 1 d .
H43A H 0.1105 0.0733 0.3614 0.046 Uiso 1 1 calc R
C44 C 0.1336(4) -0.0073(4) 0.4277(4) 0.0458(12) Uani 1 1 d .
H44A H 0.0577 -0.0386 0.4355 0.055 Uiso 1 1 calc R
C45 C 0.2117(4) -0.0275(4) 0.4606(3) 0.0424(12) Uani 1 1 d .
H45A H 0.1904 -0.0720 0.4921 0.051 Uiso 1 1 calc R
C46 C 0.3221(4) 0.0168(4) 0.4481(3) 0.0403(11) Uani 1 1 d .
H46A H 0.3766 0.0031 0.4715 0.048 Uiso 1 1 calc R
C47 C 0.3524(4) 0.0808(4) 0.4016(3) 0.0325(10) Uani 1 1 d .
C48 C 0.5362(4) 0.0899(4) 0.3993(4) 0.0421(12) Uani 1 1 d .
H48A H 0.4950 0.0096 0.3787 0.051 Uiso 1 1 calc R
H48B H 0.5731 0.1307 0.4697 0.051 Uiso 1 1 calc R
C49 C 0.6243(4) 0.1131(4) 0.3421(3) 0.0365(11) Uani 1 1 d .
C50 C 0.5994(5) 0.1090(4) 0.2533(4) 0.0480(13) Uani 1 1 d .
H50A H 0.5261 0.0951 0.2284 0.058 Uiso 1 1 calc R
N5 N 0.6329(3) 0.2619(3) 0.7118(3) 0.0328(9) Uani 1 1 d .
O5 O 0.6260(4) 0.3212(3) 0.6824(3) 0.0733(13) Uani 1 1 d .
O6 O 0.6854(4) 0.3011(3) 0.7967(3) 0.0627(11) Uani 1 1 d .
O7 O 0.5852(6) 0.1634(4) 0.6599(4) 0.115(2) Uani 1 1 d .
N6 N 0.8772(3) 0.7484(3) 0.7871(3) 0.0296(8) Uani 1 1 d .
O8 O 0.8269(4) 0.7140(4) 0.8388(3) 0.0831(14) Uani 1 1 d U
O9 O 0.9400(4) 0.8469(3) 0.8150(4) 0.0935(17) Uani 1 1 d .
O10 O 0.8648(4) 0.6830(3) 0.7022(3) 0.0814(14) Uani 1 1 d .

loop_
_atom_site_aniso_label
_atom_site_aniso_U_11
_atom_site_aniso_U_22
_atom_site_aniso_U_33
_atom_site_aniso_U_23
_atom_site_aniso_U_13
_atom_site_aniso_U_12
Cd1 0.0356(2) 0.0497(2) 0.02323(19) 0.01065(16) 0.01062(14) 0.02399(18)
S1 0.0393(7) 0.0590(8) 0.0310(7) 0.0142(6) 0.0143(5) 0.0293(7)
S2 0.0459(7) 0.0346(6) 0.0342(6) 0.0149(5) 0.0116(5) 0.0277(6)
S3 0.0337(6) 0.0432(7) 0.0330(7) 0.0117(6) 0.0114(5) 0.0235(6)
S4 0.0470(7) 0.0314(6) 0.0378(7) 0.0116(5) 0.0045(6) 0.0247(6)
O1 0.0380(19) 0.045(2) 0.063(2) 0.0332(19) 0.0135(17) 0.0276(17)
O2 0.0451(19) 0.0359(18) 0.0381(19) 0.0101(16) 0.0037(15) 0.0258(17)
O3 0.0399(19) 0.0399(19) 0.062(2) 0.0310(18) 0.0164(17) 0.0248(17)
O4 0.051(2) 0.0412(19) 0.0316(18) 0.0054(15) 0.0047(16) 0.0299(18)
N1 0.038(2) 0.033(2) 0.047(3) 0.017(2) 0.0068(19) 0.0214(19)
N2 0.038(2) 0.040(2) 0.026(2) 0.0113(18) 0.0106(17) 0.0221(19)
N3 0.041(2) 0.038(2) 0.039(2) 0.0182(19) 0.0153(19) 0.025(2)
N4 0.033(2) 0.030(2) 0.026(2) 0.0094(17) 0.0114(16) 0.0183(18)
C1 0.071(4) 0.060(4) 0.029(3) 0.010(3) 0.011(3) 0.042(3)
C2 0.054(3) 0.053(3) 0.035(3) 0.012(3) 0.014(2) 0.035(3)
C3 0.040(3) 0.028(2) 0.036(3) 0.006(2) 0.007(2) 0.020(2)
C4 0.039(3) 0.038(3) 0.040(3) 0.011(2) 0.011(2) 0.022(2)
C5 0.040(3) 0.031(2) 0.039(3) 0.015(2) 0.007(2) 0.020(2)
C6 0.045(3) 0.045(3) 0.041(3) 0.017(2) 0.012(2) 0.027(3)
C7 0.046(3) 0.057(3) 0.056(4) 0.025(3) 0.015(3) 0.034(3)
C8 0.059(4) 0.077(4) 0.053(4) 0.033(3) 0.010(3) 0.043(3)
C9 0.067(4) 0.085(4) 0.047(3) 0.042(3) 0.027(3) 0.049(4)
C10 0.043(3) 0.051(3) 0.051(3) 0.037(3) 0.023(2) 0.029(3)
C11 0.047(3) 0.066(4) 0.051(3) 0.040(3) 0.028(3) 0.035(3)
C12 0.047(3) 0.039(3) 0.043(3) 0.022(2) 0.025(2) 0.025(3)
C13 0.055(3) 0.041(3) 0.026(2) 0.014(2) 0.016(2) 0.031(3)
C14 0.047(3) 0.041(3) 0.030(3) 0.017(2) 0.014(2) 0.025(2)
C15 0.048(3) 0.032(2) 0.028(2) 0.015(2) 0.014(2) 0.023(2)
C16 0.045(3) 0.035(3) 0.025(2) 0.009(2) 0.005(2) 0.025(2)
C17 0.035(2) 0.030(2) 0.021(2) 0.0068(19) 0.0039(18) 0.020(2)
C18 0.040(3) 0.038(3) 0.028(3) 0.004(2) 0.003(2) 0.026(2)
C19 0.041(3) 0.047(3) 0.032(3) 0.012(2) 0.011(2) 0.025(3)
C20 0.050(3) 0.039(3) 0.031(3) 0.016(2) 0.008(2) 0.018(3)
C21 0.043(3) 0.039(3) 0.044(3) 0.019(2) 0.003(2) 0.022(2)
C22 0.036(3) 0.028(2) 0.034(3) 0.012(2) 0.006(2) 0.017(2)
C23 0.037(3) 0.040(3) 0.069(4) 0.032(3) 0.010(3) 0.023(2)
C24 0.041(3) 0.027(2) 0.044(3) 0.012(2) 0.006(2) 0.021(2)
C25 0.050(3) 0.043(3) 0.041(3) 0.007(2) -0.001(2) 0.029(3)
C26 0.064(4) 0.055(3) 0.024(3) 0.009(3) 0.004(3) 0.027(3)
C27 0.055(3) 0.048(3) 0.031(3) 0.010(2) 0.016(3) 0.024(3)
C28 0.045(3) 0.031(3) 0.033(3) 0.009(2) 0.014(2) 0.022(2)
C29 0.042(3) 0.041(3) 0.034(3) 0.012(2) 0.017(2) 0.024(2)
C30 0.044(3) 0.037(3) 0.034(3) 0.016(2) 0.008(2) 0.025(2)
C31 0.050(3) 0.059(3) 0.046(3) 0.024(3) 0.023(3) 0.039(3)
C32 0.049(3) 0.066(4) 0.062(4) 0.029(3) 0.019(3) 0.041(3)
C33 0.055(3) 0.070(4) 0.053(4) 0.028(3) 0.009(3) 0.041(3)
C34 0.052(3) 0.070(4) 0.037(3) 0.029(3) 0.016(3) 0.039(3)
C35 0.037(3) 0.046(3) 0.040(3) 0.025(2) 0.017(2) 0.024(2)
C36 0.044(3) 0.052(3) 0.045(3) 0.032(3) 0.023(2) 0.031(3)
C37 0.045(3) 0.038(3) 0.038(3) 0.021(2) 0.028(2) 0.028(2)
C38 0.042(3) 0.041(3) 0.023(2) 0.011(2) 0.010(2) 0.027(2)
C39 0.033(2) 0.031(2) 0.025(2) 0.012(2) 0.0081(19) 0.019(2)
C40 0.041(3) 0.033(3) 0.031(3) 0.016(2) 0.011(2) 0.020(2)
C41 0.049(3) 0.031(3) 0.031(3) 0.011(2) 0.003(2) 0.023(2)
C42 0.044(3) 0.027(2) 0.022(2) 0.0031(19) 0.004(2) 0.022(2)
C43 0.040(3) 0.032(3) 0.032(3) 0.003(2) 0.005(2) 0.021(2)
C44 0.040(3) 0.045(3) 0.042(3) 0.011(3) 0.015(2) 0.022(3)
C45 0.055(3) 0.044(3) 0.034(3) 0.021(2) 0.018(2) 0.025(3)
C46 0.045(3) 0.042(3) 0.038(3) 0.018(2) 0.008(2) 0.027(3)
C47 0.034(3) 0.027(2) 0.034(3) 0.011(2) 0.008(2) 0.017(2)
C48 0.037(3) 0.041(3) 0.062(3) 0.031(3) 0.014(2) 0.024(2)
C49 0.042(3) 0.024(2) 0.039(3) 0.010(2) 0.010(2) 0.017(2)
C50 0.051(3) 0.045(3) 0.036(3) 0.008(2) 0.006(2) 0.025(3)
N5 0.033(2) 0.027(2) 0.039(2) 0.0128(19) 0.0160(18) 0.0168(18)
O5 0.087(3) 0.046(2) 0.066(3) 0.032(2) -0.018(2) 0.010(2)
O6 0.086(3) 0.056(2) 0.058(3) 0.034(2) 0.009(2) 0.038(2)
O7 0.173(6) 0.043(3) 0.092(4) 0.011(3) 0.002(4) 0.045(3)
N6 0.0264(19) 0.032(2) 0.033(2) 0.0180(19) 0.0131(17) 0.0144(18)
O8 0.081(2) 0.091(2) 0.078(2) 0.0500(16) 0.0229(15) 0.0329(15)
O9 0.090(4) 0.033(2) 0.102(4) 0.006(2) 0.045(3) 0.011(2)
O10 0.075(3) 0.045(2) 0.074(3) 0.003(2) 0.024(3) 0.012(2)

loop_
_atom_type_symbol
_atom_type_description
_atom_type_scat_dispersion_real
_atom_type_scat_dispersion_imag
_atom_type_scat_source
C C 0.0033 0.0016 'International Tables Vol C Tables 4.2.6.8 and 6.1.1.4'
H H 0.0000 0.0000 'International Tables Vol C Tables 4.2.6.8 and 6.1.1.4'
N N 0.0061 0.0033 'International Tables Vol C Tables 4.2.6.8 and 6.1.1.4'
O O 0.0106 0.0060 'International Tables Vol C Tables 4.2.6.8 and 6.1.1.4'
S S 0.1246 0.1234 'International Tables Vol C Tables 4.2.6.8 and 6.1.1.4'
Cd Cd -0.8075 1.2024 'International Tables Vol C Tables 4.2.6.8 and 6.1.1.4'

loop_
_geom_angle_atom_site_label_1
_geom_angle_atom_site_label_2
_geom_angle_atom_site_label_3
_geom_angle
N2 Cd1 N4 169.32(13)
N2 Cd1 O5 89.87(14)
N4 Cd1 O5 79.46(13)
N2 Cd1 O8 79.57(14)
N4 Cd1 O8 110.74(14)
O5 Cd1 O8 164.52(16)
N2 Cd1 S3 100.26(9)
N4 Cd1 S3 80.78(9)
O5 Cd1 S3 91.35(13)
O8 Cd1 S3 101.59(12)
N2 Cd1 S1 80.83(9)
N4 Cd1 S1 97.02(9)
O5 Cd1 S1 82.55(13)
O8 Cd1 S1 84.59(12)
S3 Cd1 S1 173.82(4)
C12 S1 C11 102.0(2)
C12 S1 Cd1 91.87(15)
C11 S1 Cd1 111.38(16)
C15 S2 C16 105.2(2)
C37 S3 C36 102.6(2)
C37 S3 Cd1 92.11(14)
C36 S3 Cd1 111.78(15)
C40 S4 C41 105.1(2)
C22 O1 C23 118.7(3)
C5 O2 C4 114.9(3)
C47 O3 C48 118.2(3)
C30 O4 C29 116.5(3)
C24 N1 C3 117.3(4)
C13 N2 C14 114.0(4)
C13 N2 Cd1 110.3(3)
C14 N2 Cd1 112.1(3)
C49 N3 C28 117.6(4)
C38 N4 C39 113.2(3)
C38 N4 Cd1 110.1(3)
C39 N4 Cd1 113.8(2)
C25 C1 C2 119.0(5)
C3 C2 C1 118.6(5)
N1 C3 C2 123.4(4)
N1 C3 C4 114.3(4)
C2 C3 C4 122.3(4)
O2 C4 C3 106.4(4)
C10 C5 O2 118.3(4)
C10 C5 C6 121.6(4)
O2 C5 C6 120.1(4)
C7 C6 C5 119.7(5)
C6 C7 C8 120.1(5)
C7 C8 C9 119.2(5)
C8 C9 C10 122.0(5)
C5 C10 C9 117.4(4)
C5 C10 C11 121.7(4)
C9 C10 C11 120.9(4)
C10 C11 S1 112.5(4)
C13 C12 S1 115.7(3)
N2 C13 C12 111.4(4)
N2 C14 C15 113.6(4)
C14 C15 S2 113.3(3)
C17 C16 S2 115.3(3)
C18 C17 C22 116.9(4)
C18 C17 C16 121.9(4)
C22 C17 C16 121.2(4)
C19 C18 C17 122.2(4)
C18 C19 C20 119.6(5)
C19 C20 C21 119.4(5)
C22 C21 C20 120.2(4)
C21 C22 O1 124.5(4)
C21 C22 C17 121.6(4)
O1 C22 C17 113.9(4)
O1 C23 C24 108.1(4)
N1 C24 C25 122.9(5)
N1 C24 C23 114.3(4)
C25 C24 C23 122.8(4)
C1 C25 C24 118.9(5)
C27 C26 C50 119.0(5)
C28 C27 C26 118.8(5)
N3 C28 C27 123.1(5)
N3 C28 C29 114.7(4)
C27 C28 C29 122.1(4)
O4 C29 C28 105.8(4)
O4 C30 C31 121.5(4)
O4 C30 C35 117.1(4)
C31 C30 C35 121.4(4)
C32 C31 C30 119.2(5)
C33 C32 C31 120.5(5)
C32 C33 C34 119.5(5)
C35 C34 C33 121.9(5)
C34 C35 C30 117.3(4)
C34 C35 C36 121.1(4)
C30 C35 C36 121.5(4)
C35 C36 S3 113.0(3)
C38 C37 S3 114.9(3)
N4 C38 C37 112.5(4)
N4 C39 C40 112.8(3)
C39 C40 S4 113.7(3)
C42 C41 S4 115.6(3)
C43 C42 C47 117.2(4)
C43 C42 C41 121.6(4)
C47 C42 C41 121.1(4)
C42 C43 C44 122.0(4)
C45 C44 C43 119.7(5)
C44 C45 C46 120.3(5)
C47 C46 C45 119.7(4)
O3 C47 C46 124.1(4)
O3 C47 C42 114.9(4)
C46 C47 C42 121.1(4)
O3 C48 C49 108.7(4)
N3 C49 C50 123.0(4)
N3 C49 C48 115.2(4)
C50 C49 C48 121.8(4)
C26 C50 C49 118.4(5)
O7 N5 O5 119.6(5)
O7 N5 O6 119.1(5)
O5 N5 O6 121.1(4)
N5 O5 Cd1 129.4(3)
O8 N6 O9 122.8(5)
O8 N6 O10 119.4(5)
O9 N6 O10 117.9(4)
N6 O8 Cd1 104.7(3)

loop_
_geom_bond_atom_site_label_1
_geom_bond_atom_site_label_2
_geom_bond_distance
Cd1 N2 2.321(4)
Cd1 N4 2.329(4)
Cd1 O5 2.364(4)
Cd1 O8 2.415(5)
Cd1 S3 2.7245(11)
Cd1 S1 2.7255(12)
S1 C12 1.809(5)
S1 C11 1.820(5)
S2 C15 1.819(5)
S2 C16 1.826(5)
S3 C37 1.820(5)
S3 C36 1.844(5)
S4 C40 1.807(5)
S4 C41 1.828(5)
O1 C22 1.378(5)
O1 C23 1.430(5)
O2 C5 1.384(5)
O2 C4 1.439(5)
O3 C47 1.374(5)
O3 C48 1.429(5)
O4 C30 1.374(5)
O4 C29 1.444(5)
N1 C24 1.334(6)
N1 C3 1.352(6)
N2 C13 1.481(5)
N2 C14 1.489(6)
N3 C49 1.337(6)
N3 C28 1.347(6)
N4 C38 1.480(5)
N4 C39 1.492(5)
C1 C25 1.380(7)
C1 C2 1.381(7)
C2 C3 1.378(7)
C3 C4 1.497(7)
C5 C10 1.383(7)
C5 C6 1.391(6)
C6 C7 1.378(7)
C7 C8 1.383(8)
C8 C9 1.385(8)
C9 C10 1.390(7)
C10 C11 1.512(6)
C12 C13 1.519(7)
C14 C15 1.522(6)
C16 C17 1.493(6)
C17 C18 1.384(6)
C17 C22 1.405(6)
C18 C19 1.383(7)
C19 C20 1.384(7)
C20 C21 1.390(7)
C21 C22 1.371(6)
C23 C24 1.498(7)
C24 C25 1.390(7)
C26 C27 1.384(7)
C26 C50 1.384(7)
C27 C28 1.377(7)
C28 C29 1.496(7)
C30 C31 1.388(6)
C30 C35 1.399(6)
C31 C32 1.381(7)
C32 C33 1.374(8)
C33 C34 1.384(7)
C34 C35 1.382(7)
C35 C36 1.505(6)
C37 C38 1.508(6)
C39 C40 1.520(6)
C41 C42 1.496(6)
C42 C43 1.383(6)
C42 C47 1.402(6)
C43 C44 1.385(7)
C44 C45 1.362(7)
C45 C46 1.388(7)
C46 C47 1.381(6)
C48 C49 1.494(7)
C49 C50 1.392(7)
N5 O7 1.198(6)
N5 O5 1.210(5)
N5 O6 1.246(5)
N6 O8 1.200(5)
N6 O9 1.220(5)
N6 O10 1.223(5)
